data_4033583
loop_
_publ_author_name
'Zatsikha, Yuriy V.'
'Schrage, Briana R.'
'Meyer, Julia'
'Nemykin, Victor N.'
'Ziegler, Christopher J.'

_publ_section_title
;
 1,3-Diylideneisoindolines: Synthesis, Structure, Redox, and Optical
 Properties.
;
_journal_issue 10
_journal_name_full 'The Journal of organic chemistry'
_journal_page_first 6217
_journal_page_last 6222
_journal_paper_doi 10.1021/acs.joc.9b00468
_journal_volume 84
_journal_year 2019
_chemical_formula_sum 'C20 H17 N5 O6'
_chemical_formula_weight 423.39
_space_group_crystal_system monoclinic
_space_group_IT_number 15
_space_group_name_Hall '-C 2yc'
_space_group_name_H-M_alt 'C 1 2/c 1'
_symmetry_space_group_name_Hall '-C 2yc'
_symmetry_space_group_name_H-M 'C 1 2/c 1'
_atom_sites_solution_hydrogens mixed
_audit_creation_method SHELXL-2016/6
_cell_angle_alpha 90
_cell_angle_beta 133.009(2)
_cell_angle_gamma 90
_cell_formula_units_Z 8
_cell_length_a 38.945(2)
_cell_length_b 4.5998(3)
_cell_length_c 26.6918(16)
_cell_measurement_reflns_used 9971
_cell_measurement_temperature 100(2)
_cell_measurement_theta_max 67.15
_cell_measurement_theta_min 3.10
_cell_volume 3496.5(4)
_computing_cell_refinement 'Bruker SAINT'
_computing_data_collection 'Bruker APEX2'
_computing_data_reduction 'Bruker SAINT'
_computing_molecular_graphics 'Bruker SHELXTL'
_computing_publication_material 'Bruker SHELXTL'
_computing_structure_refinement 'SHELXL-2014 (Sheldrick 2014)'
_computing_structure_solution 'SHELXS-97 (Sheldrick 2008)'
_diffrn_ambient_temperature 100(2)
_diffrn_measured_fraction_theta_full 0.974
_diffrn_measured_fraction_theta_max 0.974
_diffrn_measurement_device_type 'Bruker APEX-II CCD'
_diffrn_measurement_method '\f and \w scans'
_diffrn_radiation_type CuK\a
_diffrn_radiation_wavelength 1.54178
_diffrn_reflns_av_R_equivalents 0.0392
_diffrn_reflns_av_unetI/netI 0.0262
_diffrn_reflns_Laue_measured_fraction_full 0.974
_diffrn_reflns_Laue_measured_fraction_max 0.974
_diffrn_reflns_limit_h_max 46
_diffrn_reflns_limit_h_min -45
_diffrn_reflns_limit_k_max 5
_diffrn_reflns_limit_k_min -5
_diffrn_reflns_limit_l_max 31
_diffrn_reflns_limit_l_min -31
_diffrn_reflns_number 19562
_diffrn_reflns_point_group_measured_fraction_full 0.974
_diffrn_reflns_point_group_measured_fraction_max 0.974
_diffrn_reflns_theta_full 67.679
_diffrn_reflns_theta_max 67.689
_diffrn_reflns_theta_min 3.103
_exptl_absorpt_coefficient_mu 1.029
_exptl_absorpt_correction_T_max 0.7530
_exptl_absorpt_correction_T_min 0.6242
_exptl_absorpt_correction_type multi-scan
_exptl_absorpt_process_details SADABS
_exptl_crystal_colour orange
_exptl_crystal_density_diffrn 1.609
_exptl_crystal_density_meas ?
_exptl_crystal_density_method 'not measured'
_exptl_crystal_description rod
_exptl_crystal_F_000 1760
_exptl_crystal_size_max 0.633
_exptl_crystal_size_mid 0.079
_exptl_crystal_size_min 0.048
_refine_diff_density_max 0.230
_refine_diff_density_min -0.216
_refine_diff_density_rms 0.046
_refine_ls_extinction_method none
_refine_ls_goodness_of_fit_ref 0.989
_refine_ls_hydrogen_treatment mixed
_refine_ls_matrix_type full
_refine_ls_number_parameters 288
_refine_ls_number_reflns 3100
_refine_ls_number_restraints 0
_refine_ls_restrained_S_all 0.989
_refine_ls_R_factor_all 0.0425
_refine_ls_R_factor_gt 0.0358
_refine_ls_shift/su_max 0.002
_refine_ls_shift/su_mean 0.000
_refine_ls_structure_factor_coef Fsqd
_refine_ls_weighting_details 'w=1/[\s^2^(Fo^2^)+(0.1000P)^2^+0.7116P] where P=(Fo^2^+2Fc^2^)/3'
_refine_ls_weighting_scheme calc
_refine_ls_wR_factor_gt 0.1158
_refine_ls_wR_factor_ref 0.1251
_reflns_Friedel_coverage 0.000
_reflns_number_gt 2661
_reflns_number_total 3100
_reflns_threshold_expression 'I > 2\s(I)'
_cod_data_source_file jo9b00468_si_004.cif
_cod_data_source_block 4
_cod_depositor_comments
;
The following automatic conversions were performed:

'_exptl_crystal_density_meas' value 'not measured' was changed to '?'
- the value is perceived as not measured.

Automatic conversion script
Id: cif_fix_values 4973 2017-02-22 13:04:09Z antanas 

 Adding full bibliography for 4033583--4033585.cif.
;
_cod_database_code 4033583
_shelx_shelxl_version_number 2016/6
_shelx_space_group_comment
;
The symmetry employed for this shelxl refinement is uniquely defined
by the following loop, which should always be used as a source of
symmetry information in preference to the above space-group names.
They are only intended as comments.
;
_shelx_estimated_absorpt_t_min 0.562
_shelx_estimated_absorpt_t_max 0.952

loop_
_space_group_symop_operation_xyz
'x, y, z'
'-x, y, -z+1/2'
'x+1/2, y+1/2, z'
'-x+1/2, y+1/2, -z+1/2'
'-x, -y, -z'
'x, -y, z-1/2'
'-x+1/2, -y+1/2, -z'
'x+1/2, -y+1/2, z-1/2'

loop_
_atom_site_label
_atom_site_type_symbol
_atom_site_fract_x
_atom_site_fract_y
_atom_site_fract_z
_atom_site_U_iso_or_equiv
_atom_site_adp_type
_atom_site_occupancy
_atom_site_site_symmetry_order
_atom_site_calc_flag
_atom_site_refinement_flags_posn
_atom_site_refinement_flags_adp
C1 C 0.69152(5) 0.9744(3) 0.20806(8) 0.0249(3) Uani 1 1 d . .
C2 C 0.62927(5) 0.6015(3) 0.14502(7) 0.0243(3) Uani 1 1 d . .
C3 C 0.63917(5) 0.5386(3) 0.20788(8) 0.0236(3) Uani 1 1 d . .
C4 C 0.68038(5) 0.6736(3) 0.27224(8) 0.0232(3) Uani 1 1 d . .
C5 C 0.64631(5) 0.8901(4) 0.08709(8) 0.0289(4) Uani 1 1 d . .
H8 H 0.620445 1.030170 0.059364 0.043 Uiso 1 1 calc R U
H9 H 0.637661 0.712285 0.060487 0.043 Uiso 1 1 calc R U
H7 H 0.674514 0.974432 0.099964 0.043 Uiso 1 1 calc R U
C6 C 0.74311(5) 1.0318(4) 0.33226(8) 0.0270(4) Uani 1 1 d . .
H11 H 0.769628 0.896289 0.360155 0.040 Uiso 1 1 calc R U
H12 H 0.734292 1.090042 0.357520 0.040 Uiso 1 1 calc R U
H10 H 0.752163 1.204161 0.321974 0.040 Uiso 1 1 calc R U
C7 C 0.61235(5) 0.3437(3) 0.20859(7) 0.0232(3) Uani 1 1 d . .
C8 C 0.56545(5) 0.2104(3) 0.15529(7) 0.0235(3) Uani 1 1 d . .
C9 C 0.53031(5) 0.2618(4) 0.08552(8) 0.0284(4) Uani 1 1 d . .
H6 H 0.535551 0.389774 0.063365 0.034 Uiso 1 1 calc R U
C10 C 0.48725(5) 0.1230(4) 0.04841(8) 0.0307(4) Uani 1 1 d . .
H13 H 0.462903 0.155978 0.000526 0.037 Uiso 1 1 calc R U
C11 C 0.47968(5) -0.0622(4) 0.08069(8) 0.0302(4) Uani 1 1 d . .
H5 H 0.450264 -0.158082 0.054435 0.036 Uiso 1 1 calc R U
C12 C 0.51412(5) -0.1114(4) 0.15067(8) 0.0288(4) Uani 1 1 d . .
H4 H 0.508189 -0.236093 0.172420 0.035 Uiso 1 1 calc R U
C13 C 0.55740(5) 0.0241(3) 0.18854(7) 0.0235(3) Uani 1 1 d . .
C14 C 0.59937(5) 0.0381(3) 0.26291(8) 0.0228(3) Uani 1 1 d . .
C15 C 0.64170(5) -0.3417(3) 0.44297(8) 0.0274(4) Uani 1 1 d . .
C16 C 0.65728(5) -0.0056(4) 0.38897(8) 0.0248(3) Uani 1 1 d . .
C17 C 0.61336(5) -0.0988(3) 0.32112(7) 0.0235(3) Uani 1 1 d . .
C18 C 0.58601(5) -0.3321(3) 0.31683(8) 0.0246(3) Uani 1 1 d . .
C19 C 0.57070(5) -0.6311(4) 0.37632(8) 0.0285(4) Uani 1 1 d . .
H1 H 0.584383 -0.825548 0.386524 0.043 Uiso 1 1 calc R U
H2 H 0.538951 -0.630514 0.330565 0.043 Uiso 1 1 calc R U
H3 H 0.569245 -0.578165 0.410401 0.043 Uiso 1 1 calc R U
C20 C 0.71416(5) -0.0652(4) 0.51429(8) 0.0336(4) Uani 1 1 d . .
H14 H 0.707786 0.062468 0.536546 0.050 Uiso 1 1 calc R U
H15 H 0.734314 0.036331 0.510286 0.050 Uiso 1 1 calc R U
H16 H 0.730032 -0.241616 0.541796 0.050 Uiso 1 1 calc R U
H17 H 0.6561(7) 0.297(4) 0.3135(11) 0.045(6) Uiso 1 1 d . .
N1 N 0.62817(4) 0.2385(3) 0.26935(6) 0.0233(3) Uani 1 1 d . .
N2 N 0.70299(4) 0.8891(3) 0.26795(6) 0.0242(3) Uani 1 1 d . .
N3 N 0.65576(4) 0.8202(3) 0.14930(6) 0.0253(3) Uani 1 1 d . .
N4 N 0.66958(4) -0.1446(3) 0.44553(6) 0.0265(3) Uani 1 1 d . .
N5 N 0.59994(4) -0.4199(3) 0.37852(6) 0.0258(3) Uani 1 1 d . .
O1 O 0.71156(4) 1.1723(2) 0.20718(6) 0.0303(3) Uani 1 1 d . .
O2 O 0.69491(3) 0.6135(2) 0.32873(5) 0.0262(3) Uani 1 1 d . .
O3 O 0.60043(3) 0.4707(3) 0.09111(5) 0.0295(3) Uani 1 1 d . .
O4 O 0.68299(3) 0.1872(2) 0.39874(5) 0.0296(3) Uani 1 1 d . .
O5 O 0.65291(4) -0.4415(3) 0.49449(6) 0.0376(3) Uani 1 1 d . .
O6 O 0.55251(3) -0.4538(2) 0.26433(5) 0.0298(3) Uani 1 1 d . .

loop_
_atom_site_aniso_label
_atom_site_aniso_U_11
_atom_site_aniso_U_22
_atom_site_aniso_U_33
_atom_site_aniso_U_23
_atom_site_aniso_U_13
_atom_site_aniso_U_12
C1 0.0207(7) 0.0292(8) 0.0299(8) 0.0027(6) 0.0193(7) 0.0041(6)
C2 0.0195(7) 0.0292(8) 0.0257(8) 0.0032(6) 0.0159(7) 0.0047(6)
C3 0.0192(7) 0.0278(8) 0.0257(8) 0.0022(6) 0.0161(6) 0.0032(6)
C4 0.0198(7) 0.0260(8) 0.0267(8) 0.0026(6) 0.0170(6) 0.0039(5)
C5 0.0251(7) 0.0398(9) 0.0270(8) 0.0028(7) 0.0197(7) 0.0004(7)
C6 0.0223(7) 0.0331(9) 0.0276(8) -0.0029(6) 0.0178(7) -0.0034(6)
C7 0.0203(7) 0.0276(8) 0.0234(7) 0.0021(6) 0.0155(6) 0.0038(6)
C8 0.0201(7) 0.0276(8) 0.0258(8) -0.0003(6) 0.0168(6) 0.0010(6)
C9 0.0235(7) 0.0348(9) 0.0266(8) 0.0037(7) 0.0169(7) 0.0011(6)
C10 0.0220(7) 0.0401(10) 0.0238(8) 0.0030(7) 0.0132(7) 0.0014(7)
C11 0.0199(7) 0.0358(9) 0.0294(8) -0.0003(7) 0.0146(7) -0.0032(6)
C12 0.0230(7) 0.0343(9) 0.0292(8) 0.0011(7) 0.0179(7) -0.0009(6)
C13 0.0221(7) 0.0267(8) 0.0248(8) -0.0003(6) 0.0172(7) 0.0026(6)
C14 0.0191(7) 0.0267(8) 0.0265(8) -0.0009(6) 0.0171(6) 0.0006(6)
C15 0.0267(7) 0.0304(8) 0.0286(8) 0.0022(7) 0.0201(7) 0.0016(6)
C16 0.0229(7) 0.0295(8) 0.0266(8) 0.0015(6) 0.0188(7) 0.0024(6)
C17 0.0195(7) 0.0288(8) 0.0243(8) 0.0005(6) 0.0158(7) 0.0018(6)
C18 0.0206(7) 0.0284(8) 0.0268(8) 0.0021(6) 0.0170(7) 0.0036(6)
C19 0.0286(7) 0.0307(9) 0.0352(9) 0.0027(7) 0.0252(7) -0.0011(6)
C20 0.0262(8) 0.0442(10) 0.0228(8) 0.0001(7) 0.0137(7) -0.0056(7)
N1 0.0191(6) 0.0282(7) 0.0232(7) 0.0009(5) 0.0147(6) 0.0007(5)
N2 0.0203(6) 0.0300(7) 0.0259(7) 0.0008(5) 0.0172(6) 0.0004(5)
N3 0.0232(6) 0.0317(7) 0.0256(7) 0.0029(5) 0.0184(6) 0.0028(5)
N4 0.0231(6) 0.0336(8) 0.0221(7) 0.0023(5) 0.0152(6) -0.0004(5)
N5 0.0243(6) 0.0299(7) 0.0275(7) 0.0023(5) 0.0193(6) -0.0002(5)
O1 0.0282(5) 0.0337(6) 0.0363(6) 0.0042(5) 0.0248(5) -0.0009(5)
O2 0.0234(5) 0.0324(6) 0.0237(6) 0.0008(4) 0.0164(5) -0.0008(4)
O3 0.0246(5) 0.0402(7) 0.0243(6) -0.0015(5) 0.0169(5) -0.0018(5)
O4 0.0259(5) 0.0351(7) 0.0260(6) -0.0010(5) 0.0170(5) -0.0078(5)
O5 0.0371(6) 0.0476(8) 0.0283(6) 0.0047(5) 0.0224(6) -0.0063(5)
O6 0.0242(5) 0.0335(7) 0.0282(6) -0.0008(5) 0.0165(5) -0.0052(4)

loop_
_atom_type_symbol
_atom_type_description
_atom_type_scat_dispersion_real
_atom_type_scat_dispersion_imag
_atom_type_scat_source
C C 0.0181 0.0091 'International Tables Vol C Tables 4.2.6.8 and 6.1.1.4'
H H 0.0000 0.0000 'International Tables Vol C Tables 4.2.6.8 and 6.1.1.4'
N N 0.0311 0.0180 'International Tables Vol C Tables 4.2.6.8 and 6.1.1.4'
O O 0.0492 0.0322 'International Tables Vol C Tables 4.2.6.8 and 6.1.1.4'

loop_
_geom_angle_atom_site_label_1
_geom_angle_atom_site_label_2
_geom_angle_atom_site_label_3
_geom_angle
O1 C1 N3 121.77(14)
O1 C1 N2 121.94(14)
N3 C1 N2 116.29(13)
O3 C2 N3 119.27(13)
O3 C2 C3 124.18(14)
N3 C2 C3 116.52(13)
C7 C3 C4 119.37(13)
C7 C3 C2 121.94(14)
C4 C3 C2 118.58(13)
O2 C4 N2 118.54(13)
O2 C4 C3 124.24(13)
N2 C4 C3 117.19(13)
N3 C5 H8 109.5
N3 C5 H9 109.5
H8 C5 H9 109.5
N3 C5 H7 109.5
H8 C5 H7 109.5
H9 C5 H7 109.5
N2 C6 H11 109.5
N2 C6 H12 109.5
H11 C6 H12 109.5
N2 C6 H10 109.5
H11 C6 H10 109.5
H12 C6 H10 109.5
N1 C7 C3 120.63(13)
N1 C7 C8 104.77(12)
C3 C7 C8 134.58(14)
C9 C8 C13 120.56(13)
C9 C8 C7 131.38(14)
C13 C8 C7 107.71(12)
C8 C9 C10 118.97(14)
C8 C9 H6 120.5
C10 C9 H6 120.5
C11 C10 C9 120.43(15)
C11 C10 H13 119.8
C9 C10 H13 119.8
C10 C11 C12 121.32(14)
C10 C11 H5 119.3
C12 C11 H5 119.3
C11 C12 C13 119.10(14)
C11 C12 H4 120.4
C13 C12 H4 120.4
C12 C13 C8 119.59(14)
C12 C13 C14 132.67(14)
C8 C13 C14 107.50(12)
N1 C14 C17 119.94(13)
N1 C14 C13 104.98(13)
C17 C14 C13 135.07(14)
O5 C15 N4 121.98(15)
O5 C15 N5 121.29(14)
N4 C15 N5 116.73(13)
O4 C16 N4 118.41(14)
O4 C16 C17 124.64(14)
N4 C16 C17 116.94(13)
C14 C17 C18 122.26(13)
C14 C17 C16 118.78(13)
C18 C17 C16 118.96(13)
O6 C18 N5 118.25(14)
O6 C18 C17 125.39(14)
N5 C18 C17 116.36(13)
N5 C19 H1 109.5
N5 C19 H2 109.5
H1 C19 H2 109.5
N5 C19 H3 109.5
H1 C19 H3 109.5
H2 C19 H3 109.5
N4 C20 H14 109.5
N4 C20 H15 109.5
H14 C20 H15 109.5
N4 C20 H16 109.5
H14 C20 H16 109.5
H15 C20 H16 109.5
C14 N1 C7 114.85(13)
C14 N1 H17 119.7(12)
C7 N1 H17 125.4(12)
C4 N2 C1 125.07(13)
C4 N2 C6 116.98(12)
C1 N2 C6 117.92(12)
C1 N3 C2 125.47(12)
C1 N3 C5 116.74(12)
C2 N3 C5 117.76(12)
C15 N4 C16 124.89(13)
C15 N4 C20 116.33(13)
C16 N4 C20 118.66(13)
C15 N5 C18 124.92(13)
C15 N5 C19 116.32(12)
C18 N5 C19 118.53(13)

loop_
_geom_bond_atom_site_label_1
_geom_bond_atom_site_label_2
_geom_bond_distance
C1 O1 1.2096(19)
C1 N3 1.387(2)
C1 N2 1.3912(19)
C2 O3 1.2204(18)
C2 N3 1.3885(19)
C2 C3 1.472(2)
C3 C7 1.386(2)
C3 C4 1.467(2)
C4 O2 1.2273(18)
C4 N2 1.3812(19)
C5 N3 1.4703(19)
C5 H8 0.9800
C5 H9 0.9800
C5 H7 0.9800
C6 N2 1.4696(19)
C6 H11 0.9800
C6 H12 0.9800
C6 H10 0.9800
C7 N1 1.372(2)
C7 C8 1.480(2)
C8 C9 1.386(2)
C8 C13 1.414(2)
C9 C10 1.391(2)
C9 H6 0.9500
C10 C11 1.379(2)
C10 H13 0.9500
C11 C12 1.386(2)
C11 H5 0.9500
C12 C13 1.388(2)
C12 H4 0.9500
C13 C14 1.480(2)
C14 N1 1.3689(19)
C14 C17 1.397(2)
C15 O5 1.2138(19)
C15 N4 1.380(2)
C15 N5 1.384(2)
C16 O4 1.2251(19)
C16 N4 1.390(2)
C16 C17 1.471(2)
C17 C18 1.460(2)
C18 O6 1.2187(19)
C18 N5 1.396(2)
C19 N5 1.4671(19)
C19 H1 0.9800
C19 H2 0.9800
C19 H3 0.9800
C20 N4 1.473(2)
C20 H14 0.9800
C20 H15 0.9800
C20 H16 0.9800
N1 H17 0.95(2)

loop_
_geom_hbond_atom_site_label_D
_geom_hbond_atom_site_label_H
_geom_hbond_atom_site_label_A
_geom_hbond_distance_DH
_geom_hbond_distance_HA
_geom_hbond_distance_DA
_geom_hbond_angle_DHA
_geom_hbond_site_symmetry_A
N1 H17 O4 0.95(2) 1.81(2) 2.5460(16) 132.3(17) .
N1 H17 O2 0.95(2) 1.93(2) 2.5735(16) 123.2(16) .
C20 H16 O2 0.98 2.66 3.1472(19) 111.3 7_656
C6 H11 O1 0.98 2.57 3.0812(18) 112.2 4_645
C5 H9 O5 0.98 2.54 3.3616(19) 141.8 6
C5 H8 O3 0.98 2.52 3.255(2) 132.1 1_565
N1 H17 O4 0.95(2) 1.81(2) 2.5460(16) 132.3(17) .
N1 H17 O2 0.95(2) 1.93(2) 2.5735(16) 123.2(16) .
C20 H16 O2 0.98 2.66 3.1472(19) 111.3 7_656
C6 H11 O1 0.98 2.57 3.0812(18) 112.2 4_645
C5 H9 O5 0.98 2.54 3.3616(19) 141.8 6
C5 H8 O3 0.98 2.52 3.255(2) 132.1 1_565
N1 H17 O2 0.95(2) 1.93(2) 2.5735(16) 123.2(16) .
N1 H17 O4 0.95(2) 1.81(2) 2.5460(16) 132.3(17) .
C20 H16 O2 0.98 2.66 3.1472(19) 111.3 7_656
C6 H11 O1 0.98 2.57 3.0812(18) 112.2 4_645
C5 H9 O5 0.98 2.54 3.3616(19) 141.8 6
C5 H8 O3 0.98 2.52 3.255(2) 132.1 1_565
C5 H8 O3 0.98 2.52 3.255(2) 132.1 1_565
C5 H9 O5 0.98 2.54 3.3616(19) 141.8 6
C6 H11 O1 0.98 2.57 3.0812(18) 112.2 4_645
C20 H16 O2 0.98 2.66 3.1472(19) 111.3 7_656
N1 H17 O2 0.95(2) 1.93(2) 2.5735(16) 123.2(16) .
N1 H17 O4 0.95(2) 1.81(2) 2.5460(16) 132.3(17) .

loop_
_geom_torsion_atom_site_label_1
_geom_torsion_atom_site_label_2
_geom_torsion_atom_site_label_3
_geom_torsion_atom_site_label_4
_geom_torsion
O3 C2 C3 C7 -7.4(2)
N3 C2 C3 C7 174.18(13)
O3 C2 C3 C4 168.86(13)
N3 C2 C3 C4 -9.58(19)
C7 C3 C4 O2 4.5(2)
C2 C3 C4 O2 -171.87(13)
C7 C3 C4 N2 -173.22(13)
C2 C3 C4 N2 10.44(19)
C4 C3 C7 N1 -11.3(2)
C2 C3 C7 N1 164.95(13)
C4 C3 C7 C8 166.61(15)
C2 C3 C7 C8 -17.2(3)
N1 C7 C8 C9 170.82(16)
C3 C7 C8 C9 -7.3(3)
N1 C7 C8 C13 -2.22(15)
C3 C7 C8 C13 179.67(16)
C13 C8 C9 C10 -1.2(2)
C7 C8 C9 C10 -173.47(15)
C8 C9 C10 C11 0.2(2)
C9 C10 C11 C12 1.2(3)
C10 C11 C12 C13 -1.4(2)
C11 C12 C13 C8 0.4(2)
C11 C12 C13 C14 174.13(16)
C9 C8 C13 C12 0.9(2)
C7 C8 C13 C12 174.83(13)
C9 C8 C13 C14 -174.27(13)
C7 C8 C13 C14 -0.32(15)
C12 C13 C14 N1 -171.51(16)
C8 C13 C14 N1 2.76(15)
C12 C13 C14 C17 8.3(3)
C8 C13 C14 C17 -177.47(16)
N1 C14 C17 C18 -174.51(13)
C13 C14 C17 C18 5.7(3)
N1 C14 C17 C16 5.2(2)
C13 C14 C17 C16 -174.59(15)
O4 C16 C17 C14 0.3(2)
N4 C16 C17 C14 179.14(13)
O4 C16 C17 C18 179.99(14)
N4 C16 C17 C18 -1.2(2)
C14 C17 C18 O6 9.4(2)
C16 C17 C18 O6 -170.27(13)
C14 C17 C18 N5 -170.63(12)
C16 C17 C18 N5 9.70(19)
C17 C14 N1 C7 175.67(12)
C13 C14 N1 C7 -4.51(16)
C3 C7 N1 C14 -177.26(13)
C8 C7 N1 C14 4.31(16)
O2 C4 N2 C1 177.87(12)
C3 C4 N2 C1 -4.3(2)
O2 C4 N2 C6 -0.19(19)
C3 C4 N2 C6 177.63(12)
O1 C1 N2 C4 177.19(13)
N3 C1 N2 C4 -2.7(2)
O1 C1 N2 C6 -4.8(2)
N3 C1 N2 C6 175.32(12)
O1 C1 N3 C2 -176.25(13)
N2 C1 N3 C2 3.7(2)
O1 C1 N3 C5 5.6(2)
N2 C1 N3 C5 -174.48(12)
O3 C2 N3 C1 -176.00(13)
C3 C2 N3 C1 2.5(2)
O3 C2 N3 C5 2.1(2)
C3 C2 N3 C5 -179.35(12)
O5 C15 N4 C16 -174.86(14)
N5 C15 N4 C16 4.8(2)
O5 C15 N4 C20 1.0(2)
N5 C15 N4 C20 -179.37(13)
O4 C16 N4 C15 172.47(14)
C17 C16 N4 C15 -6.4(2)
O4 C16 N4 C20 -3.3(2)
C17 C16 N4 C20 177.79(13)
O5 C15 N5 C18 -175.14(14)
N4 C15 N5 C18 5.2(2)
O5 C15 N5 C19 -0.8(2)
N4 C15 N5 C19 179.60(13)
O6 C18 N5 C15 167.79(13)
C17 C18 N5 C15 -12.2(2)
O6 C18 N5 C19 -6.5(2)
C17 C18 N5 C19 173.55(12)
